data_7251960
loop_
_publ_author_name
'Li, Hung-Li'
'Ho, Kung-Jui'
'Kuo, Pei-Chi'
'Sun, Ci-Yang'
'Chen, Hung-Chi'
'Lin, Ting-Jun'
'Hung, Yu-Lin'
'Chiang, Chien-Wei'

_publ_section_title
;
 Sustainable photoelectrochemical activation of acetonitrile via transient
 alkynylnitrile intermediates
;
_journal_issue 20
_journal_name_full 'Green Chemistry'
_journal_page_first 8604
_journal_page_last 8610
_journal_paper_doi 10.1039/D6GC01583B
_journal_volume 28
_journal_year 2026
_chemical_formula_moiety 'C11 H12 N2'
_chemical_formula_sum 'C11 H12 N2'
_chemical_formula_weight 172.23
_space_group_IT_number 14
_space_group_name_Hall '-P 2ybc'
_space_group_name_H-M_alt 'P 1 21/c 1'
_symmetry_cell_setting monoclinic
_symmetry_space_group_name_H-M 'P 1 21/c 1'
_atom_sites_solution_hydrogens geom
_atom_sites_solution_primary direct
_atom_sites_solution_secondary difmap
_audit_creation_method SHELXL-97
_audit_update_record
;
2026-01-29 deposited with the CCDC.	2026-05-04 downloaded from the CCDC.
;
_cell_angle_alpha 90.00
_cell_angle_beta 110.139(13)
_cell_angle_gamma 90.00
_cell_formula_units_Z 4
_cell_length_a 9.410(4)
_cell_length_b 15.775(6)
_cell_length_c 7.119(3)
_cell_measurement_reflns_used 736
_cell_measurement_temperature 200(2)
_cell_measurement_theta_max 19.62
_cell_measurement_theta_min 2.65
_cell_volume 992.2(7)
_computing_molecular_graphics 'Ortep-3 for Windows (Farrugia, 1997)'
_computing_publication_material 'WinGX publication routines (Farrugia, 1999)'
_computing_structure_refinement 'SHELXL-97 (Sheldrick, 1997)'
_computing_structure_solution 'SHELXS-86 (Sheldrick, 1986)'
_diffrn_ambient_temperature 200(2)
_diffrn_measured_fraction_theta_full 1.000
_diffrn_measured_fraction_theta_max 1.000
_diffrn_measurement_device_type 'Bruker D8 Venture'
_diffrn_radiation_monochromator graphite
_diffrn_radiation_source 'fine-focus sealed tube'
_diffrn_radiation_type MoK\a
_diffrn_radiation_wavelength 0.71073
_diffrn_reflns_av_R_equivalents 0.1202
_diffrn_reflns_av_sigmaI/netI 0.0783
_diffrn_reflns_limit_h_max 11
_diffrn_reflns_limit_h_min -11
_diffrn_reflns_limit_k_max 18
_diffrn_reflns_limit_k_min -18
_diffrn_reflns_limit_l_max 8
_diffrn_reflns_limit_l_min -8
_diffrn_reflns_number 11543
_diffrn_reflns_theta_full 24.99
_diffrn_reflns_theta_max 24.99
_diffrn_reflns_theta_min 2.31
_exptl_absorpt_coefficient_mu 0.070
_exptl_absorpt_correction_T_max 0.9986
_exptl_absorpt_correction_T_min 0.9713
_exptl_absorpt_correction_type multi-scan
_exptl_crystal_colour colorless
_exptl_crystal_density_diffrn 1.153
_exptl_crystal_density_method 'not measured'
_exptl_crystal_description prism
_exptl_crystal_F_000 368
_exptl_crystal_size_max 0.42
_exptl_crystal_size_mid 0.06
_exptl_crystal_size_min 0.02
_refine_diff_density_max 0.168
_refine_diff_density_min -0.231
_refine_diff_density_rms 0.049
_refine_ls_extinction_method none
_refine_ls_goodness_of_fit_ref 1.024
_refine_ls_hydrogen_treatment mixed
_refine_ls_matrix_type full
_refine_ls_number_parameters 119
_refine_ls_number_reflns 1755
_refine_ls_number_restraints 0
_refine_ls_restrained_S_all 1.024
_refine_ls_R_factor_all 0.1156
_refine_ls_R_factor_gt 0.0591
_refine_ls_shift/su_max 0.000
_refine_ls_shift/su_mean 0.000
_refine_ls_structure_factor_coef Fsqd
_refine_ls_weighting_details 'calc w=1/[\s^2^(Fo^2^)+(0.0655P)^2^+0.2356P] where P=(Fo^2^+2Fc^2^)/3'
_refine_ls_weighting_scheme calc
_refine_ls_wR_factor_gt 0.1329
_refine_ls_wR_factor_ref 0.1687
_reflns_number_gt 997
_reflns_number_total 1755
_reflns_threshold_expression >2sigma(I)
_cod_data_source_file d6gc01583b2.cif
_cod_data_source_block d25185
_cod_depositor_comments 'Adding full bibliography for 7251960.cif.'
_cod_original_cell_volume 992.1(7)
_cod_original_sg_symbol_H-M 'P 21/c'
_cod_database_code 7251960

loop_
_symmetry_equiv_pos_as_xyz
'x, y, z'
'-x, y+1/2, -z+1/2'
'-x, -y, -z'
'x, -y-1/2, z-1/2'

loop_
_atom_site_label
_atom_site_type_symbol
_atom_site_fract_x
_atom_site_fract_y
_atom_site_fract_z
_atom_site_U_iso_or_equiv
_atom_site_adp_type
_atom_site_occupancy
_atom_site_symmetry_multiplicity
_atom_site_calc_flag
_atom_site_refinement_flags
_atom_site_disorder_assembly
_atom_site_disorder_group
C1 C 0.1968(4) 0.44305(17) 0.2349(4) 0.0485(8) Uani 1 1 d . . .
H1A H 0.0863 0.4465 0.2072 0.058 Uiso 1 1 calc R . .
H1B H 0.2414 0.4073 0.3553 0.058 Uiso 1 1 calc R . .
C2 C 0.2247(3) 0.40168(16) 0.0590(4) 0.0403(7) Uani 1 1 d . . .
C3 C 0.1070(3) 0.36052(17) -0.0871(4) 0.0469(8) Uani 1 1 d . . .
H3 H 0.0075 0.3625 -0.0820 0.056 Uiso 1 1 calc R . .
C4 C 0.1341(3) 0.31671(18) -0.2399(5) 0.0503(8) Uani 1 1 d . . .
H4 H 0.0532 0.2886 -0.3387 0.060 Uiso 1 1 calc R . .
C5 C 0.2780(4) 0.31364(18) -0.2495(5) 0.0513(8) Uani 1 1 d . . .
H5 H 0.2963 0.2830 -0.3538 0.062 Uiso 1 1 calc R . .
C6 C 0.3947(4) 0.35507(18) -0.1078(5) 0.0508(8) Uani 1 1 d . . .
H6 H 0.4936 0.3535 -0.1149 0.061 Uiso 1 1 calc R . .
C7 C 0.3687(3) 0.39922(18) 0.0457(4) 0.0465(8) Uani 1 1 d . . .
H7 H 0.4499 0.4280 0.1425 0.056 Uiso 1 1 calc R . .
C8 C 0.2602(3) 0.57423(16) 0.4343(4) 0.0391(7) Uani 1 1 d . . .
C9 C 0.3229(4) 0.66219(18) 0.4441(5) 0.0591(9) Uani 1 1 d . . .
H9A H 0.2990 0.6949 0.5464 0.089 Uiso 1 1 calc R . .
H9B H 0.2778 0.6899 0.3137 0.089 Uiso 1 1 calc R . .
H9C H 0.4330 0.6593 0.4784 0.089 Uiso 1 1 calc R . .
C10 C 0.2084(3) 0.54302(17) 0.5764(4) 0.0414(7) Uani 1 1 d . . .
H10 H 0.1697 0.4869 0.5626 0.050 Uiso 1 1 calc R . .
C11 C 0.2102(3) 0.59118(18) 0.7431(5) 0.0434(7) Uani 1 1 d . . .
N1 N 0.2614(3) 0.52778(13) 0.2752(3) 0.0444(7) Uani 1 1 d . . .
H1 H 0.3030 0.5497 0.1928 0.053 Uiso 1 1 calc R . .
N2 N 0.2090(3) 0.62857(16) 0.8828(4) 0.0557(8) Uani 1 1 d . . .

loop_
_atom_site_aniso_label
_atom_site_aniso_U_11
_atom_site_aniso_U_22
_atom_site_aniso_U_33
_atom_site_aniso_U_23
_atom_site_aniso_U_13
_atom_site_aniso_U_12
C1 0.060(2) 0.0431(16) 0.0495(19) -0.0067(14) 0.0281(17) -0.0066(14)
C2 0.0517(18) 0.0343(14) 0.0386(17) 0.0001(13) 0.0203(15) 0.0022(13)
C3 0.0460(18) 0.0465(16) 0.0476(19) -0.0039(15) 0.0154(16) 0.0025(14)
C4 0.054(2) 0.0454(17) 0.0452(19) -0.0061(15) 0.0096(16) 0.0022(15)
C5 0.068(2) 0.0445(16) 0.0463(19) -0.0032(15) 0.0258(18) 0.0051(16)
C6 0.0519(19) 0.0507(17) 0.057(2) -0.0056(16) 0.0277(17) -0.0001(15)
C7 0.0462(18) 0.0493(17) 0.0440(19) -0.0045(14) 0.0157(15) -0.0060(14)
C8 0.0460(17) 0.0387(15) 0.0348(16) 0.0021(13) 0.0166(14) 0.0000(12)
C9 0.088(3) 0.0502(18) 0.052(2) -0.0072(16) 0.0396(19) -0.0202(17)
C10 0.0503(18) 0.0386(14) 0.0393(17) -0.0031(13) 0.0207(15) -0.0056(13)
C11 0.0465(18) 0.0465(17) 0.0407(18) 0.0058(15) 0.0193(15) -0.0047(13)
N1 0.0591(16) 0.0408(13) 0.0407(15) -0.0029(11) 0.0269(13) -0.0077(11)
N2 0.0706(19) 0.0592(17) 0.0485(17) -0.0060(14) 0.0349(15) -0.0136(13)

loop_
_atom_type_symbol
_atom_type_description
_atom_type_scat_dispersion_real
_atom_type_scat_dispersion_imag
_atom_type_scat_source
C C 0.0033 0.0016 'International Tables Vol C Tables 4.2.6.8 and 6.1.1.4'
H H 0.0000 0.0000 'International Tables Vol C Tables 4.2.6.8 and 6.1.1.4'
N N 0.0061 0.0033 'International Tables Vol C Tables 4.2.6.8 and 6.1.1.4'
O O 0.0106 0.0060 'International Tables Vol C Tables 4.2.6.8 and 6.1.1.4'

loop_
_geom_angle_atom_site_label_1
_geom_angle_atom_site_label_2
_geom_angle_atom_site_label_3
_geom_angle
_geom_angle_site_symmetry_1
_geom_angle_site_symmetry_3
_geom_angle_publ_flag
N1 C1 C2 112.3(2) . . ?
N1 C1 H1A 109.1 . . ?
C2 C1 H1A 109.1 . . ?
N1 C1 H1B 109.1 . . ?
C2 C1 H1B 109.1 . . ?
H1A C1 H1B 107.9 . . ?
C7 C2 C3 118.6(3) . . ?
C7 C2 C1 121.3(3) . . ?
C3 C2 C1 120.0(3) . . ?
C4 C3 C2 120.4(3) . . ?
C4 C3 H3 119.8 . . ?
C2 C3 H3 119.8 . . ?
C5 C4 C3 120.4(3) . . ?
C5 C4 H4 119.8 . . ?
C3 C4 H4 119.8 . . ?
C6 C5 C4 119.8(3) . . ?
C6 C5 H5 120.1 . . ?
C4 C5 H5 120.1 . . ?
C5 C6 C7 120.3(3) . . ?
C5 C6 H6 119.8 . . ?
C7 C6 H6 119.8 . . ?
C6 C7 C2 120.5(3) . . ?
C6 C7 H7 119.7 . . ?
C2 C7 H7 119.7 . . ?
N1 C8 C10 122.4(2) . . ?
N1 C8 C9 115.0(2) . . ?
C10 C8 C9 122.5(2) . . ?
C8 C9 H9A 109.5 . . ?
C8 C9 H9B 109.5 . . ?
H9A C9 H9B 109.5 . . ?
C8 C9 H9C 109.5 . . ?
H9A C9 H9C 109.5 . . ?
H9B C9 H9C 109.5 . . ?
C8 C10 C11 122.0(3) . . ?
C8 C10 H10 119.0 . . ?
C11 C10 H10 119.0 . . ?
N2 C11 C10 177.5(3) . . ?
C8 N1 C1 122.6(2) . . ?
C8 N1 H1 118.7 . . ?
C1 N1 H1 118.7 . . ?

loop_
_geom_bond_atom_site_label_1
_geom_bond_atom_site_label_2
_geom_bond_distance
_geom_bond_site_symmetry_2
_geom_bond_publ_flag
C1 N1 1.456(3) . ?
C1 C2 1.513(4) . ?
C1 H1A 0.9900 . ?
C1 H1B 0.9900 . ?
C2 C7 1.392(4) . ?
C2 C3 1.392(4) . ?
C3 C4 1.385(4) . ?
C3 H3 0.9500 . ?
C4 C5 1.380(4) . ?
C4 H4 0.9500 . ?
C5 C6 1.374(4) . ?
C5 H5 0.9500 . ?
C6 C7 1.386(4) . ?
C6 H6 0.9500 . ?
C7 H7 0.9500 . ?
C8 N1 1.352(3) . ?
C8 C10 1.357(4) . ?
C8 C9 1.500(4) . ?
C9 H9A 0.9800 . ?
C9 H9B 0.9800 . ?
C9 H9C 0.9800 . ?
C10 C11 1.404(4) . ?
C10 H10 0.9500 . ?
C11 N2 1.159(3) . ?
N1 H1 0.8800 . ?
